data_7017556
loop_
_publ_author_name
'Cowan, Matthew G.'
'Brooker, Sally'

_publ_section_title
;
 Nine non-symmetric pyrazine-pyridine imide-based complexes: reversible
 redox and isolation of [M(II/III)(pypzca)(2)](0/+) when M = Co, Fe.
;
_journal_issue 5
_journal_name_full 'Dalton transactions (Cambridge, England : 2003)'
_journal_page_first 1465
_journal_page_last 1474
_journal_paper_doi 10.1039/c1dt11128k
_journal_volume 41
_journal_year 2012
_chemical_formula_moiety 'C6 H16 N, Mn Cl2 C11 H7 N4 O2'
_chemical_formula_sum 'C17 H23 Cl2 Mn N5 O2'
_chemical_formula_weight 455.24
_chemical_name_systematic
;
?
;
_space_group_IT_number 14
_symmetry_cell_setting monoclinic
_symmetry_space_group_name_Hall '-P 2ybc'
_symmetry_space_group_name_H-M 'P 1 21/c 1'
_atom_sites_solution_hydrogens geom
_atom_sites_solution_primary direct
_atom_sites_solution_secondary difmap
_audit_creation_method SHELXL-97
_cell_angle_alpha 90.00
_cell_angle_beta 99.695(6)
_cell_angle_gamma 90.00
_cell_formula_units_Z 4
_cell_length_a 7.9477(8)
_cell_length_b 18.030(2)
_cell_length_c 14.8985(18)
_cell_measurement_reflns_used 3426
_cell_measurement_temperature 90(2)
_cell_measurement_theta_max 21.79
_cell_measurement_theta_min 2.259
_cell_volume 2104.4(4)
_computing_structure_refinement 'SHELXL-97 (Sheldrick, 1997)'
_computing_structure_solution 'SHELXS-97 (Sheldrick, 1990)'
_diffrn_ambient_temperature 90(2)
_diffrn_measured_fraction_theta_full 0.997
_diffrn_measured_fraction_theta_max 0.997
_diffrn_measurement_device_type 'Bruker Kappa Apex II area detector'
_diffrn_measurement_method '\f and \w scans'
_diffrn_radiation_monochromator graphite
_diffrn_radiation_source 'fine-focus sealed tube'
_diffrn_radiation_type MoK\a
_diffrn_radiation_wavelength 0.71073
_diffrn_reflns_av_R_equivalents 0.0934
_diffrn_reflns_av_sigmaI/netI 0.0532
_diffrn_reflns_limit_h_max 9
_diffrn_reflns_limit_h_min -6
_diffrn_reflns_limit_k_max 21
_diffrn_reflns_limit_k_min -21
_diffrn_reflns_limit_l_max 17
_diffrn_reflns_limit_l_min -17
_diffrn_reflns_number 35200
_diffrn_reflns_theta_full 24.71
_diffrn_reflns_theta_max 24.71
_diffrn_reflns_theta_min 3.00
_exptl_absorpt_coefficient_mu 0.903
_exptl_absorpt_correction_T_max 0.9648
_exptl_absorpt_correction_T_min 0.8401
_exptl_absorpt_correction_type multi-scan
_exptl_absorpt_process_details 'SCALE(Bruker, 2004)'
_exptl_crystal_colour Yellow
_exptl_crystal_density_diffrn 1.437
_exptl_crystal_density_method 'not measured'
_exptl_crystal_description Needle
_exptl_crystal_F_000 940
_exptl_crystal_size_max 0.20
_exptl_crystal_size_mid 0.06
_exptl_crystal_size_min 0.04
_refine_diff_density_max 0.548
_refine_diff_density_min -0.441
_refine_diff_density_rms 0.098
_refine_ls_extinction_method none
_refine_ls_goodness_of_fit_ref 1.278
_refine_ls_hydrogen_treatment constr
_refine_ls_matrix_type full
_refine_ls_number_parameters 274
_refine_ls_number_reflns 3586
_refine_ls_number_restraints 45
_refine_ls_restrained_S_all 1.303
_refine_ls_R_factor_all 0.1156
_refine_ls_R_factor_gt 0.0972
_refine_ls_shift/su_max 0.000
_refine_ls_shift/su_mean 0.000
_refine_ls_structure_factor_coef Fsqd
_refine_ls_weighting_details 'calc w=1/[\s^2^(Fo^2^)+(0.0000P)^2^+18.3188P] where P=(Fo^2^+2Fc^2^)/3'
_refine_ls_weighting_scheme calc
_refine_ls_wR_factor_gt 0.1974
_refine_ls_wR_factor_ref 0.2040
_reflns_number_gt 2904
_reflns_number_total 3586
_reflns_threshold_expression >2sigma(I)
_cod_data_source_file c1dt11128k.txt
_cod_data_source_block mgc444
_cod_original_cell_volume 2104.5(4)
_cod_original_sg_symbol_H-M P2(1)/c
_cod_database_code 7017556

loop_
_symmetry_equiv_pos_as_xyz
'x, y, z'
'-x, y+1/2, -z+1/2'
'-x, -y, -z'
'x, -y-1/2, z-1/2'

loop_
_atom_site_label
_atom_site_type_symbol
_atom_site_fract_x
_atom_site_fract_y
_atom_site_fract_z
_atom_site_U_iso_or_equiv
_atom_site_adp_type
_atom_site_occupancy
_atom_site_symmetry_multiplicity
_atom_site_calc_flag
_atom_site_refinement_flags
_atom_site_disorder_assembly
_atom_site_disorder_group
Mn1 Mn 0.21141(15) 0.49087(7) 0.75350(9) 0.0356(4) Uani 1 1 d . . .
Cl2 Cl 0.2729(3) 0.48482(13) 0.60319(15) 0.0451(6) Uani 1 1 d . . .
Cl1 Cl 0.1248(3) 0.37465(12) 0.80277(16) 0.0455(6) Uani 1 1 d . . .
N1 N 0.4749(8) 0.5038(4) 0.8373(5) 0.0381(16) Uani 1 1 d . . .
C1 C 0.6089(10) 0.4593(5) 0.8322(6) 0.041(2) Uani 1 1 d . . .
H1 H 0.5973 0.4207 0.7882 0.049 Uiso 1 1 calc R . .
C2 C 0.7645(11) 0.4685(5) 0.8903(7) 0.048(2) Uani 1 1 d . . .
H2 H 0.8578 0.4367 0.8855 0.057 Uiso 1 1 calc R . .
C3 C 0.7821(11) 0.5237(5) 0.9543(6) 0.047(2) Uani 1 1 d . . .
H3 H 0.8873 0.5305 0.9944 0.057 Uiso 1 1 calc R . .
C4 C 0.6447(11) 0.5692(5) 0.9599(6) 0.045(2) Uani 1 1 d . . .
H4 H 0.6536 0.6074 1.0043 0.054 Uiso 1 1 calc R . .
C5 C 0.4921(11) 0.5583(5) 0.8993(6) 0.039(2) Uani 1 1 d . . .
C6 C 0.3406(11) 0.6071(5) 0.9033(6) 0.042(2) Uani 1 1 d . . .
O1 O 0.3566(9) 0.6607(4) 0.9549(5) 0.0557(18) Uani 1 1 d . . .
N2 N 0.1996(9) 0.5859(4) 0.8432(5) 0.0428(18) Uani 1 1 d . . .
C7 C 0.0508(12) 0.6233(5) 0.8408(7) 0.052(2) Uani 1 1 d . . .
O2 O 0.0142(9) 0.6733(4) 0.8900(6) 0.083(3) Uani 1 1 d . . .
C8 C -0.0850(11) 0.5999(5) 0.7623(6) 0.043(2) Uani 1 1 d . . .
C9 C -0.2432(11) 0.6356(5) 0.7454(7) 0.049(2) Uani 1 1 d . . .
H9 H -0.2652 0.6747 0.7846 0.059 Uiso 1 1 calc R . .
N3 N -0.3658(9) 0.6165(5) 0.6751(6) 0.055(2) Uani 1 1 d . . .
C10 C -0.3232(11) 0.5613(5) 0.6209(6) 0.043(2) Uani 1 1 d . . .
H10 H -0.4043 0.5456 0.5702 0.052 Uiso 1 1 calc R . .
C11 C -0.1661(10) 0.5279(5) 0.6377(6) 0.039(2) Uani 1 1 d . . .
H11 H -0.1412 0.4905 0.5969 0.047 Uiso 1 1 calc R . .
N4 N -0.0475(9) 0.5453(4) 0.7079(5) 0.0401(17) Uani 1 1 d . . .
N21 N 0.1487(10) 0.7842(4) 1.0041(5) 0.051(2) Uani 1 1 d D . .
H21 H 0.1483 0.7395 0.9790 0.061 Uiso 1 1 d . . .
C21 C 0.3119(13) 0.8270(6) 0.9888(7) 0.037(3) Uani 0.75 1 d PD A 1
H21A H 0.3106 0.8770 1.0159 0.044 Uiso 0.75 1 calc PR A 1
H21B H 0.4138 0.8006 1.0209 0.044 Uiso 0.75 1 calc PR A 1
C22 C 0.3269(19) 0.8346(8) 0.8891(8) 0.042(3) Uani 0.75 1 d PD A 1
H22A H 0.3450 0.7856 0.8640 0.063 Uiso 0.75 1 calc PR A 1
H22B H 0.4236 0.8669 0.8833 0.063 Uiso 0.75 1 calc PR A 1
H22C H 0.2216 0.8563 0.8557 0.063 Uiso 0.75 1 calc PR A 1
C23 C -0.0043(14) 0.8288(6) 0.9760(9) 0.046(3) Uani 0.75 1 d PD A 1
H23A H -0.0164 0.8397 0.9101 0.055 Uiso 0.75 1 calc PR A 1
H23B H 0.0079 0.8766 1.0092 0.055 Uiso 0.75 1 calc PR A 1
C24 C -0.161(3) 0.7902(16) 0.994(2) 0.086(10) Uani 0.75 1 d PD A 1
H24A H -0.1698 0.7415 0.9646 0.130 Uiso 0.75 1 calc PR A 1
H24B H -0.2618 0.8199 0.9703 0.130 Uiso 0.75 1 calc PR A 1
H24C H -0.1545 0.7837 1.0601 0.130 Uiso 0.75 1 calc PR A 1
C25 C 0.181(2) 0.7483(10) 1.0946(10) 0.089(6) Uani 0.75 1 d PD A 1
H25A H 0.0883 0.7125 1.0983 0.106 Uiso 0.75 1 calc PR A 1
H25B H 0.2891 0.7197 1.0999 0.106 Uiso 0.75 1 calc PR A 1
C26 C 0.194(3) 0.7964(10) 1.1683(14) 0.113(7) Uani 0.75 1 d PD A 1
H26A H 0.3136 0.8103 1.1881 0.170 Uiso 0.75 1 calc PR A 1
H26B H 0.1505 0.7719 1.2185 0.170 Uiso 0.75 1 calc PR A 1
H26C H 0.1262 0.8411 1.1502 0.170 Uiso 0.75 1 calc PR A 1
C31 C 0.275(5) 0.803(2) 1.085(2) 0.073(13) Uiso 0.25 1 d PD A 2
H31A H 0.2349 0.8475 1.1148 0.088 Uiso 0.25 1 calc PR A 2
H31B H 0.3845 0.8167 1.0654 0.088 Uiso 0.25 1 calc PR A 2
C32 C 0.307(3) 0.7408(14) 1.1533(18) 0.017(5) Uiso 0.25 1 d PD A 2
H32A H 0.2235 0.7438 1.1949 0.025 Uiso 0.25 1 calc PR A 2
H32B H 0.4223 0.7448 1.1881 0.025 Uiso 0.25 1 calc PR A 2
H32C H 0.2939 0.6932 1.1212 0.025 Uiso 0.25 1 calc PR A 2
C33 C 0.099(4) 0.8410(18) 0.9328(19) 0.050(10) Uiso 0.25 1 d PD A 2
H33A H 0.0789 0.8897 0.9597 0.060 Uiso 0.25 1 calc PR A 2
H33B H -0.0041 0.8260 0.8899 0.060 Uiso 0.25 1 calc PR A 2
C34 C 0.255(4) 0.843(3) 0.886(3) 0.035(12) Uiso 0.25 1 d PD A 2
H34A H 0.3551 0.8582 0.9302 0.053 Uiso 0.25 1 calc PR A 2
H34B H 0.2359 0.8790 0.8360 0.053 Uiso 0.25 1 calc PR A 2
H34C H 0.2744 0.7939 0.8622 0.053 Uiso 0.25 1 calc PR A 2
C35 C -0.026(4) 0.775(4) 1.048(3) 0.12(2) Uiso 0.25 1 d PD A 2
H35A H -0.0237 0.7238 1.0732 0.148 Uiso 0.25 1 calc PR A 2
H35B H -0.0169 0.8092 1.0998 0.148 Uiso 0.25 1 calc PR A 2
C36 C -0.198(7) 0.785(5) 0.993(5) 0.049(17) Uiso 0.25 1 d PD A 2
H36A H -0.2048 0.8342 0.9643 0.073 Uiso 0.25 1 calc PR A 2
H36B H -0.2842 0.7818 1.0331 0.073 Uiso 0.25 1 calc PR A 2
H36C H -0.2198 0.7468 0.9462 0.073 Uiso 0.25 1 calc PR A 2

loop_
_atom_site_aniso_label
_atom_site_aniso_U_11
_atom_site_aniso_U_22
_atom_site_aniso_U_33
_atom_site_aniso_U_23
_atom_site_aniso_U_13
_atom_site_aniso_U_12
Mn1 0.0283(7) 0.0328(7) 0.0436(8) -0.0034(6) 0.0000(5) 0.0003(5)
Cl2 0.0337(11) 0.0554(14) 0.0464(13) -0.0018(11) 0.0069(9) -0.0058(10)
Cl1 0.0409(12) 0.0407(12) 0.0541(14) 0.0036(11) 0.0054(10) -0.0034(9)
N1 0.035(4) 0.040(4) 0.038(4) 0.000(3) 0.001(3) -0.003(3)
C1 0.035(5) 0.038(5) 0.051(6) 0.000(4) 0.008(4) -0.001(4)
C2 0.035(5) 0.047(6) 0.062(6) 0.013(5) 0.007(4) 0.002(4)
C3 0.038(5) 0.052(6) 0.046(6) 0.007(5) -0.007(4) -0.012(4)
C4 0.042(5) 0.053(6) 0.036(5) 0.009(4) -0.001(4) -0.017(4)
C5 0.037(5) 0.039(5) 0.039(5) -0.001(4) 0.004(4) -0.005(4)
C6 0.046(5) 0.039(5) 0.041(5) 0.004(4) 0.009(4) -0.004(4)
O1 0.063(4) 0.044(4) 0.057(4) -0.018(3) 0.003(3) -0.005(3)
N2 0.037(4) 0.036(4) 0.051(5) -0.008(4) -0.004(3) 0.000(3)
C7 0.050(6) 0.042(6) 0.064(7) -0.010(5) 0.010(5) 0.004(4)
O2 0.055(5) 0.069(5) 0.117(7) -0.050(5) -0.008(5) 0.015(4)
C8 0.035(5) 0.034(5) 0.057(6) -0.009(4) 0.004(4) 0.000(4)
C9 0.040(5) 0.044(5) 0.066(7) -0.004(5) 0.017(5) 0.002(4)
N3 0.036(4) 0.061(5) 0.064(6) 0.009(5) 0.002(4) -0.003(4)
C10 0.035(5) 0.054(6) 0.041(5) 0.001(4) 0.008(4) -0.008(4)
C11 0.036(5) 0.040(5) 0.040(5) 0.001(4) 0.005(4) -0.004(4)
N4 0.036(4) 0.039(4) 0.045(4) 0.005(4) 0.004(3) -0.002(3)
N21 0.070(6) 0.037(4) 0.044(5) 0.006(4) 0.005(4) -0.003(4)
C21 0.038(6) 0.047(7) 0.025(6) -0.002(5) 0.005(5) -0.007(5)
C22 0.039(9) 0.054(9) 0.033(7) 0.009(6) 0.006(6) 0.000(7)
C23 0.040(7) 0.030(6) 0.072(10) -0.010(6) 0.019(6) -0.001(5)
C24 0.078(16) 0.053(12) 0.15(2) -0.017(11) 0.082(16) 0.007(12)
C25 0.110(15) 0.103(14) 0.064(11) 0.023(11) 0.046(11) -0.019(12)
C26 0.17(2) 0.075(13) 0.104(17) 0.007(12) 0.038(15) -0.015(14)

loop_
_atom_type_symbol
_atom_type_description
_atom_type_scat_dispersion_real
_atom_type_scat_dispersion_imag
_atom_type_scat_source
C C 0.0033 0.0016 'International Tables Vol C Tables 4.2.6.8 and 6.1.1.4'
H H 0.0000 0.0000 'International Tables Vol C Tables 4.2.6.8 and 6.1.1.4'
N N 0.0061 0.0033 'International Tables Vol C Tables 4.2.6.8 and 6.1.1.4'
O O 0.0106 0.0060 'International Tables Vol C Tables 4.2.6.8 and 6.1.1.4'
Cl Cl 0.1484 0.1585 'International Tables Vol C Tables 4.2.6.8 and 6.1.1.4'
Mn Mn 0.3368 0.7283 'International Tables Vol C Tables 4.2.6.8 and 6.1.1.4'

loop_
_geom_angle_atom_site_label_1
_geom_angle_atom_site_label_2
_geom_angle_atom_site_label_3
_geom_angle
N2 Mn1 N1 73.3(3)
N2 Mn1 N4 73.4(3)
N1 Mn1 N4 145.7(3)
N2 Mn1 Cl1 117.5(2)
N1 Mn1 Cl1 102.19(19)
N4 Mn1 Cl1 100.32(19)
N2 Mn1 Cl2 130.5(2)
N1 Mn1 Cl2 101.94(19)
N4 Mn1 Cl2 93.3(2)
Cl1 Mn1 Cl2 111.70(10)
C5 N1 C1 119.1(7)
C5 N1 Mn1 115.7(5)
C1 N1 Mn1 125.1(6)
N1 C1 C2 121.4(8)
C3 C2 C1 119.7(9)
C2 C3 C4 119.0(8)
C3 C4 C5 119.2(9)
N1 C5 C4 121.6(8)
N1 C5 C6 117.9(7)
C4 C5 C6 120.4(8)
O1 C6 N2 128.2(9)
O1 C6 C5 119.2(8)
N2 C6 C5 112.6(8)
C7 N2 C6 119.5(8)
C7 N2 Mn1 120.1(6)
C6 N2 Mn1 120.4(6)
O2 C7 N2 130.0(9)
O2 C7 C8 117.1(9)
N2 C7 C8 112.8(8)
N4 C8 C9 121.0(8)
N4 C8 C7 118.1(8)
C9 C8 C7 121.0(8)
N3 C9 C8 122.2(9)
C9 N3 C10 115.4(8)
N3 C10 C11 121.5(8)
N4 C11 C10 123.1(9)
C11 N4 C8 116.8(8)
C11 N4 Mn1 128.4(6)
C8 N4 Mn1 114.7(6)
C23 N21 C31 121.7(19)
C23 N21 C33 46.0(12)
C31 N21 C33 119.1(18)
C23 N21 C25 120.8(10)
C31 N21 C25 50.7(15)
C33 N21 C25 160.4(17)
C23 N21 C21 111.1(8)
C31 N21 C21 62.2(15)
C33 N21 C21 71.3(13)
C25 N21 C21 109.1(9)
C23 N21 C35 56.7(19)
C31 N21 C35 102.1(19)
C33 N21 C35 102.6(18)
C25 N21 C35 67.9(17)
C21 N21 C35 153(3)
C22 C21 N21 113.1(9)
N21 C23 C24 111.8(13)
C26 C25 N21 115.1(16)
N21 C31 C32 113(2)
N21 C33 C34 102(3)
C36 C35 N21 122(4)

loop_
_geom_bond_atom_site_label_1
_geom_bond_atom_site_label_2
_geom_bond_distance
Mn1 N2 2.184(7)
Mn1 N1 2.262(7)
Mn1 N4 2.278(7)
Mn1 Cl1 2.361(3)
Mn1 Cl2 2.374(3)
N1 C5 1.339(10)
N1 C1 1.347(11)
C1 C2 1.394(12)
C2 C3 1.369(13)
C3 C4 1.379(13)
C4 C5 1.398(11)
C5 C6 1.501(12)
C6 O1 1.227(10)
C6 N2 1.367(11)
N2 C7 1.356(11)
C7 O2 1.227(11)
C7 C8 1.512(13)
C8 N4 1.340(11)
C8 C9 1.398(12)
C9 N3 1.349(12)
N3 C10 1.360(12)
C10 C11 1.372(12)
C11 N4 1.323(10)
N21 C23 1.459(12)
N21 C31 1.48(2)
N21 C33 1.48(2)
N21 C25 1.480(14)
N21 C21 1.558(12)
N21 C35 1.64(3)
C21 C22 1.515(15)
C23 C24 1.49(2)
C25 C26 1.39(2)
C31 C32 1.51(3)
C33 C34 1.52(3)
C35 C36 1.48(3)

loop_
_geom_torsion_atom_site_label_1
_geom_torsion_atom_site_label_2
_geom_torsion_atom_site_label_3
_geom_torsion_atom_site_label_4
_geom_torsion
N2 Mn1 N1 C5 2.2(6)
N4 Mn1 N1 C5 16.8(8)
Cl1 Mn1 N1 C5 -113.1(6)
Cl2 Mn1 N1 C5 131.3(6)
N2 Mn1 N1 C1 178.7(7)
N4 Mn1 N1 C1 -166.8(6)
Cl1 Mn1 N1 C1 63.3(7)
Cl2 Mn1 N1 C1 -52.3(7)
C5 N1 C1 C2 0.2(13)
Mn1 N1 C1 C2 -176.1(6)
N1 C1 C2 C3 0.4(14)
C1 C2 C3 C4 -0.1(14)
C2 C3 C4 C5 -0.8(13)
C1 N1 C5 C4 -1.1(12)
Mn1 N1 C5 C4 175.6(6)
C1 N1 C5 C6 179.9(8)
Mn1 N1 C5 C6 -3.4(10)
C3 C4 C5 N1 1.4(13)
C3 C4 C5 C6 -179.7(8)
N1 C5 C6 O1 -174.8(8)
C4 C5 C6 O1 6.3(13)
N1 C5 C6 N2 2.8(11)
C4 C5 C6 N2 -176.2(8)
O1 C6 N2 C7 -4.8(15)
C5 C6 N2 C7 177.9(8)
O1 C6 N2 Mn1 176.5(7)
C5 C6 N2 Mn1 -0.7(10)
N1 Mn1 N2 C7 -179.3(8)
N4 Mn1 N2 C7 9.2(7)
Cl1 Mn1 N2 C7 -84.0(7)
Cl2 Mn1 N2 C7 89.1(8)
N1 Mn1 N2 C6 -0.7(6)
N4 Mn1 N2 C6 -172.2(7)
Cl1 Mn1 N2 C6 94.6(7)
Cl2 Mn1 N2 C6 -92.3(7)
C6 N2 C7 O2 -5.4(17)
Mn1 N2 C7 O2 173.2(10)
C6 N2 C7 C8 172.0(8)
Mn1 N2 C7 C8 -9.4(11)
O2 C7 C8 N4 -179.9(9)
N2 C7 C8 N4 2.3(13)
O2 C7 C8 C9 1.9(15)
N2 C7 C8 C9 -175.9(9)
N4 C8 C9 N3 1.0(15)
C7 C8 C9 N3 179.1(9)
C8 C9 N3 C10 -1.4(13)
C9 N3 C10 C11 0.2(13)
N3 C10 C11 N4 1.6(14)
C10 C11 N4 C8 -2.0(13)
C10 C11 N4 Mn1 174.9(6)
C9 C8 N4 C11 0.7(13)
C7 C8 N4 C11 -177.4(8)
C9 C8 N4 Mn1 -176.6(7)
C7 C8 N4 Mn1 5.2(11)
N2 Mn1 N4 C11 175.7(8)
N1 Mn1 N4 C11 161.1(6)
Cl1 Mn1 N4 C11 -68.6(7)
Cl2 Mn1 N4 C11 44.2(7)
N2 Mn1 N4 C8 -7.3(6)
N1 Mn1 N4 C8 -21.9(9)
Cl1 Mn1 N4 C8 108.5(6)
Cl2 Mn1 N4 C8 -138.8(6)
C23 N21 C21 C22 -71.4(12)
C31 N21 C21 C22 173(2)
C33 N21 C21 C22 -47.8(17)
C25 N21 C21 C22 152.9(12)
C35 N21 C21 C22 -129(4)
C31 N21 C23 C24 -108(2)
C33 N21 C23 C24 151(3)
C25 N21 C23 C24 -47.6(19)
C21 N21 C23 C24 -177.3(15)
C35 N21 C23 C24 -24(3)
C23 N21 C25 C26 -60(2)
C31 N21 C25 C26 48(3)
C33 N21 C25 C26 -17(5)
C21 N21 C25 C26 70.7(18)
C35 N21 C25 C26 -81(3)
C23 N21 C31 C32 124(3)
C33 N21 C31 C32 177(3)
C25 N21 C31 C32 18(2)
C21 N21 C31 C32 -138(4)
C35 N21 C31 C32 66(4)
C23 N21 C33 C34 -178(4)
C31 N21 C33 C34 74(4)
C25 N21 C33 C34 128(4)
C21 N21 C33 C34 33(2)
C35 N21 C33 C34 -174(3)
C23 N21 C35 C36 34(5)
C31 N21 C35 C36 154(6)
C33 N21 C35 C36 31(7)
C25 N21 C35 C36 -167(7)
C21 N21 C35 C36 104(7)
